data_1569406
loop_
_publ_author_name
'Babu, Sainath'
'Claville, Michelle O.'
'Fronczek, Frank R.'
'Uppu, Rao M.'

_publ_section_title
;
 L-Methionyl-L-tyrosine monohydrate
;
_journal_coeditor_code HB4434
_journal_issue 6
_journal_name_full IUCrData
_journal_paper_doi 10.1107/S2414314623005515
_journal_volume 8
_journal_year 2023
_chemical_absolute_configuration rmad
_chemical_formula_iupac 'C14 H20 N2 O4 S, H2 O'
_chemical_formula_moiety 'C14 H20 N2 O4 S, H2 O'
_chemical_formula_sum 'C14 H22 N2 O5 S'
_chemical_formula_weight 330.39
_chemical_name_common 'L-Methionyl L-tyrosine monohydrate'
_chemical_name_systematic
;
L-Methionyl-L-tyrosine monohydrate
;
_space_group_crystal_system orthorhombic
_space_group_IT_number 19
_space_group_name_Hall 'P 2ac 2ab'
_space_group_name_H-M_alt 'P 21 21 21'
_atom_sites_solution_hydrogens mixed
_atom_sites_solution_primary direct
_audit_creation_method SHELXL-2014/7
_cell_angle_alpha 90
_cell_angle_beta 90
_cell_angle_gamma 90
_cell_formula_units_Z 4
_cell_length_a 5.4826(3)
_cell_length_b 12.4971(7)
_cell_length_c 23.5451(13)
_cell_measurement_reflns_used 7969
_cell_measurement_temperature 100.0(5)
_cell_measurement_theta_max 69.41
_cell_measurement_theta_min 3.75
_cell_volume 1613.23(15)
_computing_cell_refinement
;
SAINT (Bruker, 2016)
;
_computing_data_collection
;
APEX2 (Bruker, 2016)
;
_computing_data_reduction
;
SAINT (Bruker, 2016)
;
_computing_molecular_graphics
;
Mercury (Macrae <i>et al.</i>, 2020) and ORTEP-3 for Windows (Farrugia,
2012)
;
_computing_publication_material
;
publCIF (Westrip, 2010)
;
_computing_structure_refinement
;
SHELXL2014 (Sheldrick, 2015)
;
_computing_structure_solution
;
SHELXS97 (Sheldrick, 2008)
;
_diffrn_ambient_temperature 100.0(5)
_diffrn_measured_fraction_theta_full 0.999
_diffrn_measured_fraction_theta_max 0.992
_diffrn_measurement_device_type 'Bruker Kappa APEXII DUO CCD'
_diffrn_measurement_method '\f and \w scans'
_diffrn_radiation_monochromator 'QUAZAR multilayer optics'
_diffrn_radiation_source 'I\mS microfocus'
_diffrn_radiation_type CuK\a
_diffrn_radiation_wavelength 1.54184
_diffrn_reflns_av_R_equivalents 0.0397
_diffrn_reflns_av_unetI/netI 0.0313
_diffrn_reflns_limit_h_max 6
_diffrn_reflns_limit_h_min -4
_diffrn_reflns_limit_k_max 15
_diffrn_reflns_limit_k_min -14
_diffrn_reflns_limit_l_max 28
_diffrn_reflns_limit_l_min -28
_diffrn_reflns_number 14990
_diffrn_reflns_theta_full 66.600
_diffrn_reflns_theta_max 69.440
_diffrn_reflns_theta_min 4.005
_exptl_absorpt_coefficient_mu 2.011
_exptl_absorpt_correction_T_max 0.961
_exptl_absorpt_correction_T_min 0.777
_exptl_absorpt_correction_type multi-scan
_exptl_absorpt_process_details
;
(SADABS; Krause <i>et al.</i>, 2015)
;
_exptl_crystal_colour colourless
_exptl_crystal_density_diffrn 1.360
_exptl_crystal_description lath
_exptl_crystal_F_000 704
_exptl_crystal_size_max 0.290
_exptl_crystal_size_mid 0.080
_exptl_crystal_size_min 0.020
_refine_diff_density_max 0.215
_refine_diff_density_min -0.176
_refine_ls_abs_structure_details
;
Flack <i>x</i> determined using 1154 quotients [(I+)-(I-)]/[(I+)+(I-)]
(Parsons <i>et al.</i>,  2013)
;
_refine_ls_abs_structure_Flack 0.031(7)
_refine_ls_extinction_method none
_refine_ls_goodness_of_fit_ref 1.063
_refine_ls_hydrogen_treatment mixed
_refine_ls_matrix_type full
_refine_ls_number_parameters 221
_refine_ls_number_reflns 3002
_refine_ls_number_restraints 0
_refine_ls_restrained_S_all 1.063
_refine_ls_R_factor_all 0.0271
_refine_ls_R_factor_gt 0.0252
_refine_ls_shift/su_max 0.001
_refine_ls_shift/su_mean 0.000
_refine_ls_structure_factor_coef Fsqd
_refine_ls_weighting_details 'w=1/[\s^2^(Fo^2^)+(0.0330P)^2^+0.2455P] where P=(Fo^2^+2Fc^2^)/3'
_refine_ls_weighting_scheme calc
_refine_ls_wR_factor_gt 0.0625
_refine_ls_wR_factor_ref 0.0635
_reflns_number_gt 2854
_reflns_number_total 3002
_reflns_threshold_expression 'I > 2\s(I)'
_cod_data_source_file hb4434.cif
_cod_data_source_block I
_cod_database_code 1569406
_shelx_space_group_comment
;
The symmetry employed for this shelxl refinement is uniquely defined
by the following loop, which should always be used as a source of
symmetry information in preference to the above space-group names.
They are only intended as comments.
;
_shelx_estimated_absorpt_t_min 0.593
_shelx_estimated_absorpt_t_max 0.961

loop_
_space_group_symop_operation_xyz
'x, y, z'
'x+1/2, -y+1/2, -z'
'-x, y+1/2, -z+1/2'
'-x+1/2, -y, z+1/2'

loop_
_atom_site_type_symbol
_atom_site_label
_atom_site_fract_x
_atom_site_fract_y
_atom_site_fract_z
_atom_site_U_iso_or_equiv
_atom_site_adp_type
_atom_site_calc_flag
_atom_site_occupancy
_atom_site_disorder_assembly
_atom_site_disorder_group
S S1 0.45672(10) 0.72942(4) 0.10139(2) 0.01932(13) Uani d 1 . .
O O1 0.6522(3) 0.64462(13) 0.60560(7) 0.0234(3) Uani d 1 . .
H H1OH 0.526(6) 0.613(2) 0.6171(13) 0.035 Uiso d 1 . .
O O2 1.2758(2) 0.52566(10) 0.29568(6) 0.0150(3) Uani d 1 . .
O O3 0.9501(3) 0.54361(10) 0.23911(6) 0.0152(3) Uani d 1 . .
O O4 0.8826(2) 0.79919(11) 0.28382(6) 0.0159(3) Uani d 1 . .
N N1 0.6958(3) 0.65289(13) 0.32141(7) 0.0131(3) Uani d 1 . .
H H1N 0.543(5) 0.6144(19) 0.3235(10) 0.016 Uiso d 1 . .
N N2 0.4517(3) 0.90575(13) 0.27842(7) 0.0143(3) Uani d 1 . .
H H21N 0.507(5) 0.927(2) 0.3129(12) 0.022 Uiso d 1 . .
H H22N 0.298(5) 0.938(2) 0.2718(11) 0.022 Uiso d 1 . .
H H23N 0.557(5) 0.941(2) 0.2526(11) 0.022 Uiso d 1 . .
C C1 0.6961(4) 0.61434(16) 0.55052(9) 0.0177(4) Uani d 1 . .
C C2 0.9078(4) 0.65037(18) 0.52474(9) 0.0206(4) Uani d 1 . .
H H2 1.0162 0.6960 0.5448 0.025 Uiso calc 1 . .
C C3 0.9612(4) 0.61967(16) 0.46948(9) 0.0188(4) Uani d 1 . .
H H3 1.1061 0.6452 0.4520 0.023 Uiso calc 1 . .
C C4 0.8066(4) 0.55226(16) 0.43912(8) 0.0151(4) Uani d 1 . .
C C5 0.5910(4) 0.52002(16) 0.46491(9) 0.0183(4) Uani d 1 . .
H H5 0.4796 0.4765 0.4444 0.022 Uiso calc 1 . .
C C6 0.5353(4) 0.55030(17) 0.52031(9) 0.0193(4) Uani d 1 . .
H H6 0.3874 0.5272 0.5374 0.023 Uiso calc 1 . .
C C7 0.8751(4) 0.51252(15) 0.38059(9) 0.0153(4) Uani d 1 . .
H H7A 0.7422 0.4661 0.3663 0.018 Uiso calc 1 . .
H H7B 1.0237 0.4679 0.3838 0.018 Uiso calc 1 . .
C C8 0.9225(4) 0.60106(15) 0.33686(8) 0.0127(4) Uani d 1 . .
H H8 1.0308 0.6558 0.3549 0.015 Uiso calc 1 . .
C C9 1.0589(4) 0.55304(14) 0.28579(8) 0.0127(4) Uani d 1 . .
C C10 0.6979(3) 0.74683(14) 0.29371(8) 0.0117(4) Uani d 1 . .
C C11 0.4474(4) 0.78691(14) 0.27481(8) 0.0136(4) Uani d 1 . .
H H11 0.3216 0.7592 0.3018 0.016 Uiso calc 1 . .
C C12 0.3816(3) 0.75003(16) 0.21469(8) 0.0156(4) Uani d 1 . .
H H12A 0.3336 0.6737 0.2163 0.019 Uiso calc 1 . .
H H12B 0.2376 0.7912 0.2017 0.019 Uiso calc 1 . .
C C13 0.5835(4) 0.76236(17) 0.17061(8) 0.0171(4) Uani d 1 . .
H H13A 0.7207 0.7137 0.1796 0.020 Uiso calc 1 . .
H H13B 0.6454 0.8368 0.1706 0.020 Uiso calc 1 . .
C C14 0.7332(5) 0.7195(2) 0.06034(11) 0.0367(6) Uani d 1 . .
H H14A 0.8149 0.7893 0.0596 0.055 Uiso calc 1 . .
H H14B 0.6935 0.6976 0.0215 0.055 Uiso calc 1 . .
H H14C 0.8415 0.6664 0.0776 0.055 Uiso calc 1 . .
O O1W 0.2853(3) 0.50422(12) 0.64496(7) 0.0195(3) Uani d 1 . .
H H1W 0.240(5) 0.447(2) 0.6281(13) 0.029 Uiso d 1 . .
H H2W 0.372(6) 0.487(2) 0.6762(14) 0.029 Uiso d 1 . .

loop_
_atom_site_aniso_label
_atom_site_aniso_U_11
_atom_site_aniso_U_22
_atom_site_aniso_U_33
_atom_site_aniso_U_12
_atom_site_aniso_U_13
_atom_site_aniso_U_23
S1 0.0240(2) 0.0196(2) 0.0143(2) -0.0005(2) -0.0008(2) -0.00063(19)
O1 0.0273(8) 0.0285(8) 0.0144(7) -0.0058(7) 0.0056(7) -0.0028(6)
O2 0.0133(7) 0.0133(6) 0.0185(7) 0.0011(5) 0.0002(6) -0.0008(6)
O3 0.0163(7) 0.0156(6) 0.0136(6) -0.0017(6) -0.0017(6) -0.0014(5)
O4 0.0127(7) 0.0136(7) 0.0214(7) -0.0007(5) 0.0007(5) 0.0018(5)
N1 0.0116(8) 0.0115(7) 0.0161(8) -0.0002(7) 0.0001(6) 0.0010(6)
N2 0.0142(8) 0.0134(8) 0.0154(8) 0.0014(7) 0.0003(7) 0.0010(7)
C1 0.0229(11) 0.0181(10) 0.0123(10) 0.0032(8) 0.0012(8) 0.0002(8)
C2 0.0220(11) 0.0228(10) 0.0171(10) -0.0029(9) -0.0004(9) -0.0016(8)
C3 0.0165(9) 0.0229(10) 0.0169(10) -0.0017(9) 0.0018(9) 0.0018(8)
C4 0.0181(10) 0.0133(9) 0.0139(10) 0.0042(8) 0.0005(8) 0.0038(8)
C5 0.0210(11) 0.0179(9) 0.0160(10) -0.0031(8) -0.0017(8) 0.0009(8)
C6 0.0180(10) 0.0226(10) 0.0175(10) -0.0008(9) 0.0023(9) 0.0021(8)
C7 0.0181(10) 0.0120(9) 0.0158(10) 0.0015(8) 0.0012(8) 0.0017(7)
C8 0.0141(10) 0.0117(8) 0.0124(9) 0.0009(8) -0.0007(8) -0.0006(7)
C9 0.0135(9) 0.0076(8) 0.0169(10) -0.0029(8) 0.0000(8) 0.0010(7)
C10 0.0136(9) 0.0109(9) 0.0105(9) 0.0012(7) 0.0015(7) -0.0018(7)
C11 0.0141(9) 0.0122(9) 0.0145(9) 0.0001(8) 0.0010(8) 0.0019(7)
C12 0.0149(9) 0.0162(9) 0.0158(10) -0.0023(7) -0.0025(7) 0.0014(8)
C13 0.0186(10) 0.0177(9) 0.0149(10) -0.0014(8) 0.0012(8) -0.0016(7)
C14 0.0377(14) 0.0502(16) 0.0222(13) 0.0036(13) 0.0064(10) -0.0097(12)
O1W 0.0249(8) 0.0188(7) 0.0147(7) -0.0028(6) -0.0006(6) -0.0001(6)

loop_
_atom_type_symbol
_atom_type_description
_atom_type_scat_dispersion_real
_atom_type_scat_dispersion_imag
_atom_type_scat_source
C C 0.0181 0.0091 'International Tables Vol C Tables 4.2.6.8 and 6.1.1.4'
H H 0.0000 0.0000 'International Tables Vol C Tables 4.2.6.8 and 6.1.1.4'
N N 0.0311 0.0180 'International Tables Vol C Tables 4.2.6.8 and 6.1.1.4'
O O 0.0492 0.0322 'International Tables Vol C Tables 4.2.6.8 and 6.1.1.4'
S S 0.3331 0.5567 'International Tables Vol C Tables 4.2.6.8 and 6.1.1.4'

loop_
_geom_angle_atom_site_label_1
_geom_angle_atom_site_label_2
_geom_angle_atom_site_label_3
_geom_angle_site_symmetry_1
_geom_angle_site_symmetry_3
_geom_angle
_geom_angle_publ_flag
C14 S1 C13 . . 100.05(11) ?
C1 O1 H1OH . . 109(2) ?
C10 N1 C8 . . 120.38(16) ?
C10 N1 H1N . . 117.9(14) ?
C8 N1 H1N . . 120.5(14) ?
C11 N2 H21N . . 110.3(16) ?
C11 N2 H22N . . 113.9(16) ?
H21N N2 H22N . . 109(2) ?
C11 N2 H23N . . 116.0(16) ?
H21N N2 H23N . . 104(2) ?
H22N N2 H23N . . 104(2) ?
O1 C1 C2 . . 118.13(19) ?
O1 C1 C6 . . 122.15(19) ?
C2 C1 C6 . . 119.7(2) ?
C1 C2 C3 . . 119.8(2) ?
C1 C2 H2 . . 120.1 ?
C3 C2 H2 . . 120.1 ?
C2 C3 C4 . . 121.3(2) ?
C2 C3 H3 . . 119.3 ?
C4 C3 H3 . . 119.3 ?
C5 C4 C3 . . 117.98(19) ?
C5 C4 C7 . . 120.98(19) ?
C3 C4 C7 . . 121.01(19) ?
C4 C5 C6 . . 121.2(2) ?
C4 C5 H5 . . 119.4 ?
C6 C5 H5 . . 119.4 ?
C1 C6 C5 . . 119.9(2) ?
C1 C6 H6 . . 120.1 ?
C5 C6 H6 . . 120.1 ?
C4 C7 C8 . . 114.64(16) ?
C4 C7 H7A . . 108.6 ?
C8 C7 H7A . . 108.6 ?
C4 C7 H7B . . 108.6 ?
C8 C7 H7B . . 108.6 ?
H7A C7 H7B . . 107.6 ?
N1 C8 C7 . . 110.24(16) ?
N1 C8 C9 . . 113.30(16) ?
C7 C8 C9 . . 109.01(15) ?
N1 C8 H8 . . 108.0 ?
C7 C8 H8 . . 108.0 ?
C9 C8 H8 . . 108.0 ?
O3 C9 O2 . . 125.79(19) ?
O3 C9 C8 . . 119.33(17) ?
O2 C9 C8 . . 114.87(17) ?
O4 C10 N1 . . 124.39(18) ?
O4 C10 C11 . . 120.75(16) ?
N1 C10 C11 . . 114.86(16) ?
N2 C11 C10 . . 107.23(16) ?
N2 C11 C12 . . 110.91(15) ?
C10 C11 C12 . . 112.47(16) ?
N2 C11 H11 . . 108.7 ?
C10 C11 H11 . . 108.7 ?
C12 C11 H11 . . 108.7 ?
C13 C12 C11 . . 115.31(16) ?
C13 C12 H12A . . 108.4 ?
C11 C12 H12A . . 108.4 ?
C13 C12 H12B . . 108.4 ?
C11 C12 H12B . . 108.4 ?
H12A C12 H12B . . 107.5 ?
C12 C13 S1 . . 108.02(14) ?
C12 C13 H13A . . 110.1 ?
S1 C13 H13A . . 110.1 ?
C12 C13 H13B . . 110.1 ?
S1 C13 H13B . . 110.1 ?
H13A C13 H13B . . 108.4 ?
S1 C14 H14A . . 109.5 ?
S1 C14 H14B . . 109.5 ?
H14A C14 H14B . . 109.5 ?
S1 C14 H14C . . 109.5 ?
H14A C14 H14C . . 109.5 ?
H14B C14 H14C . . 109.5 ?
H1W O1W H2W . . 110(3) ?

loop_
_geom_bond_atom_site_label_1
_geom_bond_atom_site_label_2
_geom_bond_site_symmetry_2
_geom_bond_distance
_geom_bond_publ_flag
S1 C14 . 1.802(3) ?
S1 C13 . 1.819(2) ?
O1 C1 . 1.372(3) ?
O1 H1OH . 0.84(3) ?
O2 C9 . 1.259(3) ?
O3 C9 . 1.256(2) ?
O4 C10 . 1.228(2) ?
N1 C10 . 1.343(2) ?
N1 C8 . 1.448(3) ?
N1 H1N . 0.97(3) ?
N2 C11 . 1.488(2) ?
N2 H21N . 0.91(3) ?
N2 H22N . 0.95(3) ?
N2 H23N . 0.95(3) ?
C1 C2 . 1.385(3) ?
C1 C6 . 1.387(3) ?
C2 C3 . 1.388(3) ?
C2 H2 . 0.9500 ?
C3 C4 . 1.392(3) ?
C3 H3 . 0.9500 ?
C4 C5 . 1.388(3) ?
C4 C7 . 1.512(3) ?
C5 C6 . 1.392(3) ?
C5 H5 . 0.9500 ?
C6 H6 . 0.9500 ?
C7 C8 . 1.534(3) ?
C7 H7A . 0.9900 ?
C7 H7B . 0.9900 ?
C8 C9 . 1.538(3) ?
C8 H8 . 1.0000 ?
C10 C11 . 1.528(3) ?
C11 C12 . 1.532(3) ?
C11 H11 . 1.0000 ?
C12 C13 . 1.525(3) ?
C12 H12A . 0.9900 ?
C12 H12B . 0.9900 ?
C13 H13A . 0.9900 ?
C13 H13B . 0.9900 ?
C14 H14A . 0.9800 ?
C14 H14B . 0.9800 ?
C14 H14C . 0.9800 ?
O1W H1W . 0.85(3) ?
O1W H2W . 0.90(3) ?

loop_
_geom_hbond_atom_site_label_D
_geom_hbond_atom_site_label_H
_geom_hbond_atom_site_label_A
_geom_hbond_site_symmetry_A
_geom_hbond_distance_DH
_geom_hbond_distance_HA
_geom_hbond_distance_DA
_geom_hbond_angle_DHA
N1 H1N O2 1_455 0.97(3) 1.95(3) 2.863(2) 156(2)
N2 H21N O1W 2_566 0.91(3) 2.01(3) 2.805(2) 145(2)
N2 H22N O3 3_655 0.95(3) 1.91(3) 2.827(2) 162(2)
N2 H23N O2 3_755 0.95(3) 1.80(3) 2.743(2) 171(2)
C6 H6 O1W . 0.95 2.61 3.290(3) 129
C11 H11 O1 2_466 1.00 2.66 3.359(2) 127
C11 H11 O4 1_455 1.00 2.49 3.108(2) 119
C12 H12A O2 1_455 0.99 2.65 3.440(2) 137
C13 H13B O2 3_755 0.99 2.53 3.472(2) 159
O1W H1W S1 4_565 0.85(3) 2.54(3) 3.3674(16) 165(3)
O1W H2W O3 4_665 0.90(3) 1.82(3) 2.716(2) 179(3)

loop_
_geom_torsion_atom_site_label_1
_geom_torsion_atom_site_label_2
_geom_torsion_atom_site_label_3
_geom_torsion_atom_site_label_4
_geom_torsion_site_symmetry_1
_geom_torsion_site_symmetry_2
_geom_torsion_site_symmetry_3
_geom_torsion_site_symmetry_4
_geom_torsion
_geom_torsion_publ_flag
O1 C1 C2 C3 . . . . 178.66(19) ?
C6 C1 C2 C3 . . . . -1.9(3) ?
C1 C2 C3 C4 . . . . -0.5(3) ?
C2 C3 C4 C5 . . . . 2.7(3) ?
C2 C3 C4 C7 . . . . -175.37(19) ?
C3 C4 C5 C6 . . . . -2.7(3) ?
C7 C4 C5 C6 . . . . 175.42(19) ?
O1 C1 C6 C5 . . . . -178.65(19) ?
C2 C1 C6 C5 . . . . 1.9(3) ?
C4 C5 C6 C1 . . . . 0.4(3) ?
C5 C4 C7 C8 . . . . 123.7(2) ?
C3 C4 C7 C8 . . . . -58.3(3) ?
C10 N1 C8 C7 . . . . 165.36(17) ?
C10 N1 C8 C9 . . . . -72.2(2) ?
C4 C7 C8 N1 . . . . -71.1(2) ?
C4 C7 C8 C9 . . . . 163.90(16) ?
N1 C8 C9 O3 . . . . -13.3(2) ?
C7 C8 C9 O3 . . . . 109.8(2) ?
N1 C8 C9 O2 . . . . 167.13(16) ?
C7 C8 C9 O2 . . . . -69.7(2) ?
C8 N1 C10 O4 . . . . -6.3(3) ?
C8 N1 C10 C11 . . . . 174.12(16) ?
O4 C10 C11 N2 . . . . -33.4(2) ?
N1 C10 C11 N2 . . . . 146.24(16) ?
O4 C10 C11 C12 . . . . 88.8(2) ?
N1 C10 C11 C12 . . . . -91.57(19) ?
N2 C11 C12 C13 . . . . 74.5(2) ?
C10 C11 C12 C13 . . . . -45.6(2) ?
C11 C12 C13 S1 . . . . -173.31(13) ?
C14 S1 C13 C12 . . . . -167.63(16) ?
